data_7226729
loop_
_publ_author_name
'Ovsyannikov, A. S.'
'Lang, M. N.'
'Ferlay, S.'
'Solovieva, S. E.'
'Antipin, I. S.'
'Konovalov, A. I.'
'Kyritsakas, N.'
'Hosseini, M. W.'

_publ_section_title
;
 Molecular tectonics: tetracarboxythiacalix[4]arene derivatives as tectons
 for the formation of hydrogen-bonded networks
;
_journal_issue 44
_journal_name_full CrystEngComm
_journal_page_first 8622
_journal_paper_doi 10.1039/C6CE02026G
_journal_volume 18
_journal_year 2016
_chemical_formula_sum 'C56 H72 O8 S8'
_chemical_formula_weight 1129.62
_chemical_name_systematic
; 
 ? 
;
_space_group_IT_number 2
_symmetry_cell_setting triclinic
_symmetry_space_group_name_Hall '-P 1'
_symmetry_space_group_name_H-M 'P -1'
_atom_sites_solution_hydrogens geom
_atom_sites_solution_primary direct
_atom_sites_solution_secondary difmap
_audit_creation_method SHELXL-97
_audit_update_record
;
2016-09-15 deposited with the CCDC.
2016-10-06 downloaded from the CCDC.
;
_cell_angle_alpha 64.3010(10)
_cell_angle_beta 82.0540(10)
_cell_angle_gamma 80.5920(10)
_cell_formula_units_Z 2
_cell_length_a 12.7393(3)
_cell_length_b 15.3611(3)
_cell_length_c 17.4026(4)
_cell_measurement_reflns_used 5938
_cell_measurement_temperature 173(2)
_cell_measurement_theta_max 25.66
_cell_measurement_theta_min 2.39
_cell_volume 3018.67(12)
_computing_cell_refinement 'Bruker SAINT'
_computing_data_collection 'Bruker APEX2'
_computing_data_reduction 'Bruker SAINT'
_computing_molecular_graphics 'Bruker SHELXTL'
_computing_publication_material 'Bruker SHELXTL'
_computing_structure_refinement 'SHELXL-97 (Sheldrick, 2008)'
_computing_structure_solution 'SHELXS-97 (Sheldrick, 2008)'
_diffrn_ambient_temperature 173(2)
_diffrn_measured_fraction_theta_full 0.964
_diffrn_measured_fraction_theta_max 0.964
_diffrn_measurement_device_type 'Bruker APEX-II CCD'
_diffrn_measurement_method '\f and \w scans'
_diffrn_radiation_monochromator graphite
_diffrn_radiation_source 'fine-focus sealed tube'
_diffrn_radiation_type MoK\a
_diffrn_radiation_wavelength 0.71073
_diffrn_reflns_av_R_equivalents 0.0788
_diffrn_reflns_av_sigmaI/netI 0.0774
_diffrn_reflns_limit_h_max 18
_diffrn_reflns_limit_h_min -17
_diffrn_reflns_limit_k_max 20
_diffrn_reflns_limit_k_min -21
_diffrn_reflns_limit_l_max 24
_diffrn_reflns_limit_l_min -24
_diffrn_reflns_number 59926
_diffrn_reflns_theta_full 29.56
_diffrn_reflns_theta_max 29.56
_diffrn_reflns_theta_min 2.00
_exptl_absorpt_coefficient_mu 0.345
_exptl_absorpt_correction_T_max 0.9796
_exptl_absorpt_correction_T_min 0.9796
_exptl_absorpt_correction_type multi-scan
_exptl_absorpt_process_details sadabs
_exptl_crystal_colour colorless
_exptl_crystal_density_diffrn 1.243
_exptl_crystal_density_meas ?
_exptl_crystal_density_method 'not measured'
_exptl_crystal_description prism
_exptl_crystal_F_000 1200
_exptl_crystal_size_max 0.06
_exptl_crystal_size_mid 0.06
_exptl_crystal_size_min 0.06
_refine_diff_density_max 0.832
_refine_diff_density_min -0.542
_refine_diff_density_rms 0.074
_refine_ls_extinction_method none
_refine_ls_goodness_of_fit_ref 1.030
_refine_ls_hydrogen_treatment constr
_refine_ls_matrix_type full
_refine_ls_number_parameters 696
_refine_ls_number_reflns 16333
_refine_ls_number_restraints 12
_refine_ls_restrained_S_all 1.032
_refine_ls_R_factor_all 0.1074
_refine_ls_R_factor_gt 0.0573
_refine_ls_shift/su_max 0.000
_refine_ls_shift/su_mean 0.000
_refine_ls_structure_factor_coef Fsqd
_refine_ls_weighting_details 'calc w=1/[\s^2^(Fo^2^)+(0.0616P)^2^+1.5296P] where P=(Fo^2^+2Fc^2^)/3'
_refine_ls_weighting_scheme calc
_refine_ls_wR_factor_gt 0.1300
_refine_ls_wR_factor_ref 0.1552
_reflns_number_gt 10121
_reflns_number_total 16333
_reflns_threshold_expression >2sigma(I)
_cod_data_source_file c6ce02026g2.cif
_cod_data_source_block e2871a
_cod_depositor_comments
;
The following automatic conversions were performed:

'_symmetry_cell_setting' value 'Triclinic' changed to 'triclinic'
according to
/usr/data/users/saulius/crontab/automatic-downloads/rss-feeds/RSC/lib/dictionaries/cif_core.dic
dictionary named 'cif_core.dic' version 2.4.2 from 2011-04-26.

'_exptl_crystal_density_meas' value 'none' was changed to '?' - the
value is perceived as not measured.

Automatic conversion script
Id: cif_fix_values 4268 2015-11-12 08:31:59Z antanas 

 Adding full bibliography for 7226728--7226735.cif.
;
_cod_original_cell_volume 3018.68(12)
_cod_original_sg_symbol_H-M P-1
_cod_database_code 7226729

loop_
_symmetry_equiv_pos_as_xyz
'x, y, z'
'-x, -y, -z'

loop_
_atom_site_label
_atom_site_type_symbol
_atom_site_fract_x
_atom_site_fract_y
_atom_site_fract_z
_atom_site_U_iso_or_equiv
_atom_site_adp_type
_atom_site_occupancy
_atom_site_symmetry_multiplicity
_atom_site_calc_flag
_atom_site_refinement_flags
_atom_site_disorder_assembly
_atom_site_disorder_group
S1 S 0.38254(5) 0.48744(5) 0.11129(4) 0.02446(15) Uani 1 1 d . A 1
C1 C 0.2985(2) 0.43418(18) 0.07412(16) 0.0208(5) Uani 1 1 d . A 1
C2 C 0.19213(19) 0.42150(17) 0.10732(15) 0.0199(5) Uani 1 1 d . A 1
C3 C 0.13152(19) 0.38351(18) 0.06972(16) 0.0215(5) Uani 1 1 d . A 1
C4 C 0.1764(2) 0.36192(19) 0.00115(16) 0.0233(5) Uani 1 1 d . A 1
H4 H 0.1339 0.3363 -0.0231 0.028 Uiso 1 1 calc R A 1
C5 C 0.2806(2) 0.37653(18) -0.03291(16) 0.0222(5) Uani 1 1 d . A 1
C6 C 0.3403(2) 0.41273(19) 0.00559(16) 0.0240(5) Uani 1 1 d . A 1
H6 H 0.4121 0.4231 -0.0158 0.029 Uiso 1 1 calc R A 1
S2 S 0.13840(5) 0.45107(5) 0.19378(4) 0.02595(15) Uani 1 1 d . A 1
C7 C 0.0508(2) 0.5607(2) 0.13762(19) 0.0338(7) Uani 1 1 d . A 1
H7A H 0.0080 0.5481 0.1009 0.041 Uiso 1 1 calc R A 1
H7B H 0.0008 0.5761 0.1801 0.041 Uiso 1 1 calc R A 1
C8 C 0.1098(2) 0.6483(2) 0.08245(19) 0.0353(7) Uani 1 1 d . A 1
H8A H 0.1642 0.6310 0.0433 0.042 Uiso 1 1 calc R A 1
H8B H 0.0586 0.7019 0.0470 0.042 Uiso 1 1 calc R A 1
C9 C 0.1641(3) 0.6836(2) 0.1341(2) 0.0380(7) Uani 1 1 d . A 1
H9A H 0.2087 0.6280 0.1746 0.046 Uiso 1 1 calc R A 1
H9B H 0.2119 0.7318 0.0949 0.046 Uiso 1 1 calc R A 1
C10 C 0.0873(3) 0.7287(2) 0.1829(2) 0.0413(8) Uani 1 1 d . A 1
O1 O 0.1317(2) 0.7474(2) 0.23710(18) 0.0630(7) Uani 1 1 d . A 1
H1 H 0.0840 0.7673 0.2662 0.095 Uiso 1 1 calc R A 1
O2 O -0.0080(2) 0.7476(2) 0.17436(17) 0.0595(7) Uani 1 1 d . A 1
S3 S -0.00588(5) 0.36863(5) 0.09861(4) 0.02522(15) Uani 1 1 d . A 1
C11 C 0.3312(2) 0.3464(2) -0.10359(18) 0.0313(6) Uani 1 1 d . A 1
C12 C 0.2492(3) 0.3327(3) -0.1522(2) 0.0488(9) Uani 1 1 d . A 1
H12A H 0.2070 0.2807 -0.1127 0.073 Uiso 1 1 calc R A 1
H12B H 0.2860 0.3150 -0.1976 0.073 Uiso 1 1 calc R A 1
H12C H 0.2019 0.3934 -0.1774 0.073 Uiso 1 1 calc R A 1
C13 C 0.3991(4) 0.2488(4) -0.0610(3) 0.0996(19) Uani 1 1 d . A 1
H13A H 0.4616 0.2585 -0.0397 0.149 Uiso 1 1 calc R A 1
H13B H 0.4227 0.2214 -0.1027 0.149 Uiso 1 1 calc R A 1
H13C H 0.3567 0.2039 -0.0131 0.149 Uiso 1 1 calc R A 1
C14 C 0.3999(4) 0.4209(4) -0.1671(3) 0.096(2) Uani 1 1 d . A 1
H14A H 0.3579 0.4850 -0.1885 0.144 Uiso 1 1 calc R A 1
H14B H 0.4257 0.4035 -0.2150 0.144 Uiso 1 1 calc R A 1
H14C H 0.4609 0.4225 -0.1393 0.144 Uiso 1 1 calc R A 1
C15 C -0.01159(19) 0.28823(19) 0.20910(16) 0.0221(5) Uani 1 1 d . A 1
C16 C 0.0439(2) 0.19502(19) 0.24044(16) 0.0233(5) Uani 1 1 d . A 1
C17 C 0.0322(2) 0.13767(19) 0.32926(17) 0.0259(6) Uani 1 1 d . A 1
C18 C -0.0383(2) 0.1712(2) 0.38148(17) 0.0283(6) Uani 1 1 d . A 1
H18 H -0.0457 0.1306 0.4410 0.034 Uiso 1 1 calc R A 1
C19 C -0.0985(2) 0.2617(2) 0.34996(18) 0.0284(6) Uani 1 1 d . A 1
C20 C -0.0817(2) 0.3201(2) 0.26325(17) 0.0254(6) Uani 1 1 d . A 1
H20 H -0.1190 0.3837 0.2400 0.030 Uiso 1 1 calc R A 1
S4 S 0.12343(6) 0.14939(5) 0.17095(5) 0.02923(16) Uani 1 1 d . A 1
C21 C 0.0292(3) 0.0757(2) 0.1648(2) 0.0404(8) Uani 1 1 d . A 1
H21A H 0.0033 0.0323 0.2233 0.048 Uiso 1 1 calc R A 1
H21B H -0.0330 0.1186 0.1349 0.048 Uiso 1 1 calc R A 1
C22 C 0.0815(3) 0.0148(2) 0.1172(2) 0.0395(7) Uani 1 1 d . A 1
H22A H 0.1428 -0.0287 0.1481 0.047 Uiso 1 1 calc R A 1
H22B H 0.0295 -0.0267 0.1174 0.047 Uiso 1 1 calc R A 1
C23 C 0.1198(3) 0.0747(2) 0.0263(2) 0.0400(7) Uani 1 1 d . A 1
H23A H 0.0597 0.1221 -0.0031 0.048 Uiso 1 1 calc R A 1
H23B H 0.1761 0.1120 0.0265 0.048 Uiso 1 1 calc R A 1
C24 C 0.1629(3) 0.0166(2) -0.0235(2) 0.0380(7) Uani 1 1 d . A 1
O3 O 0.2057(2) 0.06542(18) -0.09871(16) 0.0605(7) Uani 1 1 d . A 1
H3 H 0.2264 0.0283 -0.1231 0.091 Uiso 1 1 calc R A 1
O4 O 0.1559(2) -0.07071(18) 0.00471(16) 0.0601(7) Uani 1 1 d . A 1
C25 C -0.1746(3) 0.2967(2) 0.4099(2) 0.0451(8) Uani 1 1 d D A 1
C26 C -0.2651(5) 0.2266(5) 0.4472(5) 0.079(3) Uani 0.740(11) 1 d PD A 1
H26A H -0.2327 0.1594 0.4768 0.119 Uiso 0.740(11) 1 calc PR A 1
H26B H -0.3043 0.2321 0.4004 0.119 Uiso 0.740(11) 1 calc PR A 1
H26C H -0.3143 0.2450 0.4877 0.119 Uiso 0.740(11) 1 calc PR A 1
C27 C -0.1165(7) 0.2832(6) 0.4854(5) 0.086(3) Uani 0.740(11) 1 d PD A 1
H27A H -0.1670 0.2995 0.5264 0.129 Uiso 0.740(11) 1 calc PR A 1
H27B H -0.0599 0.3260 0.4653 0.129 Uiso 0.740(11) 1 calc PR A 1
H27C H -0.0850 0.2154 0.5133 0.129 Uiso 0.740(11) 1 calc PR A 1
C28 C -0.2264(7) 0.3990(4) 0.3662(4) 0.086(3) Uani 0.740(11) 1 d PD A 1
H28A H -0.2748 0.4162 0.4077 0.130 Uiso 0.740(11) 1 calc PR A 1
H28B H -0.2669 0.4043 0.3201 0.130 Uiso 0.740(11) 1 calc PR A 1
H28C H -0.1713 0.4435 0.3422 0.130 Uiso 0.740(11) 1 calc PR A 1
S5 S 0.09557(5) 0.01655(5) 0.37908(5) 0.03013(17) Uani 1 1 d . . .
C29 C 0.2348(2) 0.02296(19) 0.35155(17) 0.0259(6) Uani 1 1 d . A .
C30 C 0.2937(2) 0.07467(18) 0.37640(16) 0.0246(5) Uani 1 1 d . . .
C31 C 0.4047(2) 0.06996(19) 0.35422(17) 0.0256(6) Uani 1 1 d . A .
C32 C 0.4532(2) 0.01317(19) 0.31231(18) 0.0289(6) Uani 1 1 d . . .
H32 H 0.5280 0.0110 0.2983 0.035 Uiso 1 1 calc R A .
C33 C 0.3949(2) -0.04090(19) 0.29016(18) 0.0282(6) Uani 1 1 d . A .
C34 C 0.2848(2) -0.03415(19) 0.31056(18) 0.0290(6) Uani 1 1 d . . .
H34 H 0.2430 -0.0698 0.2959 0.035 Uiso 1 1 calc R A .
S6 S 0.23142(6) 0.14084(5) 0.43505(5) 0.03317(17) Uani 1 1 d . A .
C35 C 0.2351(4) 0.0401(3) 0.5412(2) 0.0643(12) Uani 1 1 d . . .
H35A H 0.2143 -0.0183 0.5395 0.077 Uiso 1 1 calc R A .
H35B H 0.3084 0.0244 0.5601 0.077 Uiso 1 1 calc R . .
C36 C 0.1582(4) 0.0689(3) 0.6040(2) 0.0598(10) Uani 1 1 d . A .
H36A H 0.0863 0.0903 0.5822 0.072 Uiso 1 1 calc R . .
H36B H 0.1529 0.0118 0.6599 0.072 Uiso 1 1 calc R . .
C37 C 0.1952(3) 0.1473(3) 0.6152(3) 0.0660(12) Uani 1 1 d . . .
H37A H 0.2021 0.2038 0.5592 0.079 Uiso 1 1 calc R A .
H37B H 0.2663 0.1253 0.6383 0.079 Uiso 1 1 calc R . .
C38 C 0.1152(3) 0.1785(3) 0.6778(3) 0.0590(10) Uani 1 1 d . A .
O5 O 0.0213(3) 0.1689(2) 0.6852(2) 0.0780(9) Uani 1 1 d . . .
O6 O 0.1591(3) 0.2146(3) 0.7171(2) 0.0797(9) Uani 1 1 d . . .
H6A H 0.1140 0.2257 0.7528 0.120 Uiso 1 1 calc R A .
S7 S 0.49092(6) 0.12684(5) 0.38614(5) 0.02951(16) Uani 1 1 d . . .
C39 C 0.4475(2) -0.0978(2) 0.2390(2) 0.0383(7) Uani 1 1 d . . .
C40 C 0.4645(6) -0.0264(4) 0.1470(3) 0.124(3) Uani 1 1 d . A .
H40A H 0.5094 -0.0593 0.1148 0.187 Uiso 1 1 calc R . .
H40B H 0.4997 0.0272 0.1442 0.187 Uiso 1 1 calc R . .
H40C H 0.3954 -0.0006 0.1223 0.187 Uiso 1 1 calc R . .
C41 C 0.3826(4) -0.1737(4) 0.2456(5) 0.142(3) Uani 1 1 d . A .
H41A H 0.3123 -0.1428 0.2248 0.213 Uiso 1 1 calc R . .
H41B H 0.3741 -0.2208 0.3054 0.213 Uiso 1 1 calc R . .
H41C H 0.4189 -0.2073 0.2108 0.213 Uiso 1 1 calc R . .
C42 C 0.5570(4) -0.1472(4) 0.2691(4) 0.0919(18) Uani 1 1 d . A .
H42A H 0.5503 -0.1901 0.3303 0.138 Uiso 1 1 calc R . .
H42B H 0.6034 -0.0978 0.2592 0.138 Uiso 1 1 calc R . .
H42C H 0.5882 -0.1856 0.2371 0.138 Uiso 1 1 calc R . .
C43 C 0.4437(2) 0.2534(2) 0.33796(18) 0.0268(6) Uani 1 1 d . A .
C44 C 0.43869(19) 0.30706(19) 0.24956(17) 0.0238(5) Uani 1 1 d . . .
C45 C 0.39824(19) 0.40643(19) 0.22066(17) 0.0231(5) Uani 1 1 d . A .
C46 C 0.3741(2) 0.4489(2) 0.27758(17) 0.0256(6) Uani 1 1 d . . .
H46 H 0.3494 0.5163 0.2561 0.031 Uiso 1 1 calc R A .
C47 C 0.3844(2) 0.3970(2) 0.36477(18) 0.0280(6) Uani 1 1 d . A .
C48 C 0.4178(2) 0.2981(2) 0.39370(18) 0.0285(6) Uani 1 1 d . . .
H48 H 0.4232 0.2599 0.4533 0.034 Uiso 1 1 calc R A .
S8 S 0.47803(6) 0.25036(5) 0.17876(5) 0.02853(16) Uani 1 1 d . A .
C49 C 0.5911(2) 0.3128(2) 0.11646(19) 0.0356(7) Uani 1 1 d . . .
H49A H 0.6113 0.2948 0.0678 0.043 Uiso 1 1 calc R A .
H49B H 0.5686 0.3837 0.0925 0.043 Uiso 1 1 calc R . .
C50 C 0.6890(2) 0.2911(2) 0.1658(2) 0.0377(7) Uani 1 1 d . A .
H50A H 0.7479 0.3235 0.1252 0.045 Uiso 1 1 calc R . .
H50B H 0.6726 0.3201 0.2076 0.045 Uiso 1 1 calc R . .
C51 C 0.7275(2) 0.1838(2) 0.21342(19) 0.0339(7) Uani 1 1 d . . .
H51A H 0.7937 0.1780 0.2401 0.041 Uiso 1 1 calc R A .
H51B H 0.6731 0.1536 0.2601 0.041 Uiso 1 1 calc R . .
C52 C 0.7496(2) 0.1273(2) 0.16020(19) 0.0325(7) Uani 1 1 d . A .
O7 O 0.7780(2) 0.17685(16) 0.07996(14) 0.0486(6) Uani 1 1 d . . .
H7 H 0.8011 0.1385 0.0571 0.073 Uiso 1 1 calc R A .
O8 O 0.7447(2) 0.03953(17) 0.19105(14) 0.0476(6) Uani 1 1 d . . .
C53 C 0.3489(3) 0.4464(2) 0.4254(2) 0.0417(8) Uani 1 1 d . . .
C54 C 0.3794(4) 0.3829(3) 0.5160(2) 0.0609(11) Uani 1 1 d . A .
H54A H 0.3441 0.3236 0.5393 0.091 Uiso 1 1 calc R . .
H54B H 0.3570 0.4186 0.5516 0.091 Uiso 1 1 calc R . .
H54C H 0.4570 0.3655 0.5157 0.091 Uiso 1 1 calc R . .
C55 C 0.3978(5) 0.5406(3) 0.3925(3) 0.0896(18) Uani 1 1 d . A .
H55A H 0.3770 0.5707 0.4327 0.134 Uiso 1 1 calc R . .
H55B H 0.3724 0.5849 0.3364 0.134 Uiso 1 1 calc R . .
H55C H 0.4757 0.5272 0.3872 0.134 Uiso 1 1 calc R . .
C56 C 0.2264(4) 0.4679(4) 0.4280(3) 0.0805(14) Uani 1 1 d . A .
H56A H 0.1950 0.4072 0.4463 0.121 Uiso 1 1 calc R . .
H56B H 0.2050 0.5133 0.3709 0.121 Uiso 1 1 calc R . .
H56C H 0.2013 0.4969 0.4685 0.121 Uiso 1 1 calc R . .
C26A C -0.1381(19) 0.4007(12) 0.3918(14) 0.109(13) Uani 0.260(11) 1 d PD A 2
H26D H -0.1985 0.4406 0.4065 0.163 Uiso 0.260(11) 1 calc PR A 2
H26E H -0.1146 0.4343 0.3311 0.163 Uiso 0.260(11) 1 calc PR A 2
H26F H -0.0793 0.3901 0.4268 0.163 Uiso 0.260(11) 1 calc PR A 2
C27A C -0.2875(10) 0.321(2) 0.3774(14) 0.109(13) Uani 0.260(11) 1 d PD A 2
H27D H -0.3176 0.2609 0.3914 0.163 Uiso 0.260(11) 1 calc PR A 2
H27E H -0.2831 0.3595 0.3153 0.163 Uiso 0.260(11) 1 calc PR A 2
H27F H -0.3335 0.3589 0.4050 0.163 Uiso 0.260(11) 1 calc PR A 2
C28A C -0.173(2) 0.2326(13) 0.5018(7) 0.109(13) Uani 0.260(11) 1 d PD A 2
H28D H -0.2274 0.2596 0.5338 0.163 Uiso 0.260(11) 1 calc PR A 2
H28E H -0.1026 0.2278 0.5207 0.163 Uiso 0.260(11) 1 calc PR A 2
H28F H -0.1883 0.1678 0.5121 0.163 Uiso 0.260(11) 1 calc PR A 2

loop_
_atom_site_aniso_label
_atom_site_aniso_U_11
_atom_site_aniso_U_22
_atom_site_aniso_U_33
_atom_site_aniso_U_23
_atom_site_aniso_U_13
_atom_site_aniso_U_12
S1 0.0256(3) 0.0242(4) 0.0246(3) -0.0099(3) -0.0014(3) -0.0067(3)
C1 0.0224(12) 0.0185(13) 0.0204(12) -0.0069(11) -0.0009(10) -0.0040(10)
C2 0.0213(12) 0.0177(13) 0.0184(12) -0.0059(11) -0.0012(9) -0.0013(10)
C3 0.0216(12) 0.0212(14) 0.0196(12) -0.0070(11) -0.0005(10) -0.0029(10)
C4 0.0247(13) 0.0241(14) 0.0216(13) -0.0094(11) -0.0023(10) -0.0037(10)
C5 0.0240(12) 0.0209(14) 0.0204(12) -0.0079(11) 0.0002(10) -0.0031(10)
C6 0.0236(12) 0.0232(14) 0.0239(13) -0.0089(12) 0.0003(10) -0.0039(10)
S2 0.0262(3) 0.0310(4) 0.0230(3) -0.0141(3) 0.0009(3) -0.0039(3)
C7 0.0300(15) 0.0380(18) 0.0401(17) -0.0247(15) -0.0039(12) 0.0031(12)
C8 0.0432(17) 0.0281(16) 0.0339(16) -0.0144(14) -0.0068(13) 0.0046(13)
C9 0.0432(18) 0.0273(16) 0.0434(18) -0.0141(15) -0.0068(14) -0.0031(13)
C10 0.056(2) 0.0311(18) 0.0405(18) -0.0172(15) -0.0085(16) -0.0048(15)
O1 0.0656(18) 0.081(2) 0.0660(18) -0.0495(16) -0.0106(14) -0.0134(15)
O2 0.0518(16) 0.0747(18) 0.0699(18) -0.0524(16) -0.0176(13) 0.0192(13)
S3 0.0200(3) 0.0317(4) 0.0228(3) -0.0102(3) -0.0006(2) -0.0046(3)
C11 0.0257(14) 0.0420(18) 0.0315(15) -0.0217(14) 0.0048(11) -0.0058(12)
C12 0.0412(18) 0.081(3) 0.046(2) -0.046(2) 0.0091(15) -0.0180(18)
C13 0.110(4) 0.118(4) 0.087(4) -0.078(3) -0.040(3) 0.071(3)
C14 0.118(4) 0.161(5) 0.058(3) -0.078(3) 0.057(3) -0.108(4)
C15 0.0195(12) 0.0247(14) 0.0237(13) -0.0115(12) 0.0023(10) -0.0062(10)
C16 0.0219(12) 0.0250(15) 0.0237(13) -0.0126(12) 0.0074(10) -0.0053(10)
C17 0.0231(13) 0.0260(15) 0.0283(14) -0.0127(12) 0.0034(11) -0.0031(11)
C18 0.0286(14) 0.0298(16) 0.0227(13) -0.0097(12) 0.0034(11) -0.0014(11)
C19 0.0294(14) 0.0294(16) 0.0270(14) -0.0150(13) 0.0049(11) -0.0022(11)
C20 0.0264(13) 0.0233(14) 0.0261(14) -0.0111(12) 0.0007(11) -0.0021(11)
S4 0.0292(3) 0.0294(4) 0.0311(4) -0.0173(3) 0.0089(3) -0.0049(3)
C21 0.0391(17) 0.050(2) 0.0426(18) -0.0302(17) 0.0104(14) -0.0150(15)
C22 0.053(2) 0.0364(18) 0.0353(17) -0.0204(15) 0.0053(14) -0.0141(15)
C23 0.0517(19) 0.0362(18) 0.0364(17) -0.0224(15) 0.0030(14) -0.0016(14)
C24 0.0457(18) 0.0368(19) 0.0338(17) -0.0191(15) 0.0016(14) -0.0023(14)
O3 0.093(2) 0.0491(16) 0.0424(14) -0.0274(13) 0.0218(14) -0.0165(14)
O4 0.098(2) 0.0387(15) 0.0451(15) -0.0251(12) 0.0161(14) -0.0098(14)
C25 0.054(2) 0.042(2) 0.0331(17) -0.0201(15) 0.0076(15) 0.0124(16)
C26 0.063(4) 0.087(5) 0.068(5) -0.032(4) 0.035(4) 0.007(3)
C27 0.121(7) 0.090(6) 0.052(5) -0.049(5) -0.010(4) 0.030(5)
C28 0.117(7) 0.056(4) 0.052(4) -0.019(3) 0.027(4) 0.040(4)
S5 0.0256(3) 0.0228(4) 0.0342(4) -0.0073(3) 0.0065(3) -0.0030(3)
C29 0.0234(13) 0.0200(14) 0.0281(14) -0.0062(12) 0.0027(11) -0.0013(10)
C30 0.0293(13) 0.0188(14) 0.0216(13) -0.0062(11) 0.0017(10) -0.0011(10)
C31 0.0292(14) 0.0187(14) 0.0252(14) -0.0059(12) -0.0020(11) -0.0025(11)
C32 0.0259(13) 0.0218(15) 0.0362(16) -0.0120(13) 0.0006(11) 0.0020(11)
C33 0.0293(14) 0.0197(14) 0.0343(15) -0.0125(13) 0.0012(12) 0.0009(11)
C34 0.0287(14) 0.0213(15) 0.0353(16) -0.0112(13) -0.0005(12) -0.0024(11)
S6 0.0367(4) 0.0342(4) 0.0303(4) -0.0183(3) 0.0066(3) -0.0025(3)
C35 0.079(3) 0.065(3) 0.0335(19) -0.0181(19) 0.0015(19) 0.020(2)
C36 0.078(3) 0.059(3) 0.036(2) -0.0147(19) 0.0046(19) -0.016(2)
C37 0.066(3) 0.092(3) 0.054(2) -0.037(2) 0.004(2) -0.037(2)
C38 0.057(2) 0.064(3) 0.066(3) -0.033(2) -0.002(2) -0.019(2)
O5 0.085(2) 0.101(2) 0.085(2) -0.070(2) 0.0122(18) -0.0334(19)
O6 0.079(2) 0.111(3) 0.079(2) -0.070(2) -0.0051(17) -0.0068(19)
S7 0.0304(4) 0.0263(4) 0.0317(4) -0.0118(3) -0.0078(3) 0.0010(3)
C39 0.0329(16) 0.0348(18) 0.055(2) -0.0294(16) 0.0013(14) 0.0021(13)
C40 0.215(7) 0.091(4) 0.058(3) -0.047(3) 0.014(4) 0.030(4)
C41 0.074(3) 0.156(5) 0.297(9) -0.201(6) 0.082(5) -0.059(4)
C42 0.062(3) 0.116(4) 0.140(5) -0.104(4) -0.035(3) 0.044(3)
C43 0.0249(13) 0.0257(15) 0.0312(15) -0.0125(13) -0.0039(11) -0.0034(11)
C44 0.0192(12) 0.0273(15) 0.0284(14) -0.0149(12) -0.0017(10) -0.0033(10)
C45 0.0189(12) 0.0274(15) 0.0274(14) -0.0144(12) -0.0023(10) -0.0056(10)
C46 0.0263(13) 0.0244(15) 0.0285(14) -0.0124(12) -0.0030(11) -0.0051(11)
C47 0.0302(14) 0.0290(16) 0.0303(15) -0.0165(13) -0.0030(11) -0.0056(11)
C48 0.0329(15) 0.0307(16) 0.0252(14) -0.0139(13) -0.0028(11) -0.0058(12)
S8 0.0323(4) 0.0280(4) 0.0291(4) -0.0168(3) -0.0016(3) -0.0005(3)
C49 0.0383(16) 0.0305(17) 0.0323(16) -0.0124(14) 0.0084(13) 0.0002(13)
C50 0.0349(16) 0.0386(19) 0.0433(18) -0.0220(16) 0.0066(14) -0.0085(13)
C51 0.0271(14) 0.0412(18) 0.0376(17) -0.0214(15) -0.0002(12) -0.0029(12)
C52 0.0257(14) 0.0369(19) 0.0334(16) -0.0152(15) 0.0023(12) -0.0028(12)
O7 0.0634(16) 0.0377(13) 0.0398(13) -0.0186(11) 0.0114(11) 0.0013(11)
O8 0.0674(16) 0.0372(14) 0.0382(13) -0.0168(11) 0.0108(11) -0.0152(12)
C53 0.063(2) 0.0360(18) 0.0323(17) -0.0217(15) -0.0006(15) -0.0029(15)
C54 0.100(3) 0.057(2) 0.037(2) -0.0300(19) -0.007(2) -0.009(2)
C55 0.179(6) 0.058(3) 0.054(3) -0.039(2) 0.018(3) -0.052(3)
C56 0.074(3) 0.109(4) 0.076(3) -0.067(3) 0.000(2) 0.023(3)
C26A 0.036(9) 0.22(4) 0.11(2) -0.12(3) 0.008(10) 0.012(13)
C27A 0.036(9) 0.22(4) 0.11(2) -0.12(3) 0.008(10) 0.012(13)
C28A 0.036(9) 0.22(4) 0.11(2) -0.12(3) 0.008(10) 0.012(13)

loop_
_atom_type_symbol
_atom_type_description
_atom_type_scat_dispersion_real
_atom_type_scat_dispersion_imag
_atom_type_scat_source
C C 0.0033 0.0016 'International Tables Vol C Tables 4.2.6.8 and 6.1.1.4'
H H 0.0000 0.0000 'International Tables Vol C Tables 4.2.6.8 and 6.1.1.4'
O O 0.0106 0.0060 'International Tables Vol C Tables 4.2.6.8 and 6.1.1.4'
S S 0.1246 0.1234 'International Tables Vol C Tables 4.2.6.8 and 6.1.1.4'

loop_
_geom_angle_atom_site_label_1
_geom_angle_atom_site_label_2
_geom_angle_atom_site_label_3
_geom_angle
C1 S1 C45 105.75(12)
C6 C1 C2 121.1(2)
C6 C1 S1 116.46(19)
C2 C1 S1 122.25(19)
C1 C2 C3 117.2(2)
C1 C2 S2 120.86(19)
C3 C2 S2 121.95(19)
C4 C3 C2 120.3(2)
C4 C3 S3 115.69(19)
C2 C3 S3 123.86(19)
C5 C4 C3 122.5(2)
C5 C4 H4 118.7
C3 C4 H4 118.7
C4 C5 C6 116.7(2)
C4 C5 C11 122.1(2)
C6 C5 C11 120.9(2)
C1 C6 C5 122.2(2)
C1 C6 H6 118.9
C5 C6 H6 118.9
C2 S2 C7 99.90(12)
C8 C7 S2 113.5(2)
C8 C7 H7A 108.9
S2 C7 H7A 108.9
C8 C7 H7B 108.9
S2 C7 H7B 108.9
H7A C7 H7B 107.7
C9 C8 C7 113.2(3)
C9 C8 H8A 108.9
C7 C8 H8A 108.9
C9 C8 H8B 108.9
C7 C8 H8B 108.9
H8A C8 H8B 107.8
C10 C9 C8 113.1(3)
C10 C9 H9A 109.0
C8 C9 H9A 109.0
C10 C9 H9B 109.0
C8 C9 H9B 109.0
H9A C9 H9B 107.8
O2 C10 O1 121.9(3)
O2 C10 C9 124.2(3)
O1 C10 C9 113.9(3)
C3 S3 C15 104.72(12)
C14 C11 C5 110.8(3)
C14 C11 C12 108.0(3)
C5 C11 C12 113.0(2)
C14 C11 C13 110.0(4)
C5 C11 C13 107.1(3)
C12 C11 C13 107.9(3)
C16 C15 C20 120.8(2)
C16 C15 S3 122.61(19)
C20 C15 S3 116.4(2)
C15 C16 C17 117.3(2)
C15 C16 S4 121.32(19)
C17 C16 S4 121.3(2)
C18 C17 C16 120.4(2)
C18 C17 S5 116.4(2)
C16 C17 S5 122.9(2)
C19 C18 C17 122.5(3)
C19 C18 H18 118.8
C17 C18 H18 118.8
C20 C19 C18 116.8(2)
C20 C19 C25 122.2(3)
C18 C19 C25 120.9(2)
C19 C20 C15 122.0(3)
C19 C20 H20 119.0
C15 C20 H20 119.0
C16 S4 C21 98.35(13)
C22 C21 S4 110.9(2)
C22 C21 H21A 109.5
S4 C21 H21A 109.5
C22 C21 H21B 109.5
S4 C21 H21B 109.5
H21A C21 H21B 108.1
C23 C22 C21 113.4(3)
C23 C22 H22A 108.9
C21 C22 H22A 108.9
C23 C22 H22B 108.9
C21 C22 H22B 108.9
H22A C22 H22B 107.7
C24 C23 C22 114.1(3)
C24 C23 H23A 108.7
C22 C23 H23A 108.7
C24 C23 H23B 108.7
C22 C23 H23B 108.7
H23A C23 H23B 107.6
O4 C24 O3 122.6(3)
O4 C24 C23 122.3(3)
O3 C24 C23 115.1(3)
C28A C25 C28 129.3(7)
C28A C25 C27 41.8(9)
C28 C25 C27 111.5(5)
C28A C25 C19 116.2(7)
C28 C25 C19 113.7(3)
C27 C25 C19 109.6(4)
C28A C25 C27A 113.0(10)
C28 C25 C27A 57.3(10)
C27 C25 C27A 141.8(7)
C19 C25 C27A 108.0(7)
C28A C25 C26 65.1(10)
C28 C25 C26 108.4(5)
C27 C25 C26 106.5(4)
C19 C25 C26 106.8(3)
C27A C25 C26 55.2(10)
C28A C25 C26A 109.3(10)
C28 C25 C26A 47.9(9)
C27 C25 C26A 71.8(9)
C19 C25 C26A 104.5(6)
C27A C25 C26A 105.0(10)
C26 C25 C26A 147.0(7)
C29 S5 C17 106.33(12)
C34 C29 C30 121.0(2)
C34 C29 S5 115.9(2)
C30 C29 S5 122.9(2)
C29 C30 C31 117.3(2)
C29 C30 S6 121.1(2)
C31 C30 S6 121.6(2)
C32 C31 C30 120.8(2)
C32 C31 S7 116.5(2)
C30 C31 S7 122.4(2)
C31 C32 C33 121.8(3)
C31 C32 H32 119.1
C33 C32 H32 119.1
C32 C33 C34 117.1(2)
C32 C33 C39 121.4(2)
C34 C33 C39 121.2(3)
C29 C34 C33 121.9(3)
C29 C34 H34 119.0
C33 C34 H34 119.0
C30 S6 C35 97.47(15)
C36 C35 S6 109.3(3)
C36 C35 H35A 109.8
S6 C35 H35A 109.8
C36 C35 H35B 109.8
S6 C35 H35B 109.8
H35A C35 H35B 108.3
C37 C36 C35 110.5(4)
C37 C36 H36A 109.6
C35 C36 H36A 109.6
C37 C36 H36B 109.6
C35 C36 H36B 109.6
H36A C36 H36B 108.1
C36 C37 C38 110.5(3)
C36 C37 H37A 109.5
C38 C37 H37A 109.5
C36 C37 H37B 109.5
C38 C37 H37B 109.5
H37A C37 H37B 108.1
O5 C38 O6 125.6(4)
O5 C38 C37 121.1(4)
O6 C38 C37 113.2(4)
C38 O6 H6A 109.5
C43 S7 C31 104.77(12)
C41 C39 C40 110.3(5)
C41 C39 C42 108.3(4)
C40 C39 C42 106.8(4)
C41 C39 C33 112.5(3)
C40 C39 C33 107.9(3)
C42 C39 C33 110.8(3)
C39 C40 H40A 109.5
C39 C40 H40B 109.5
H40A C40 H40B 109.5
C39 C40 H40C 109.5
H40A C40 H40C 109.5
H40B C40 H40C 109.5
C39 C41 H41A 109.5
C39 C41 H41B 109.5
H41A C41 H41B 109.5
C39 C41 H41C 109.5
H41A C41 H41C 109.5
H41B C41 H41C 109.5
C39 C42 H42A 109.5
C39 C42 H42B 109.5
H42A C42 H42B 109.5
C39 C42 H42C 109.5
H42A C42 H42C 109.5
H42B C42 H42C 109.5
C48 C43 C44 121.1(3)
C48 C43 S7 115.6(2)
C44 C43 S7 123.2(2)
C43 C44 C45 116.9(2)
C43 C44 S8 120.7(2)
C45 C44 S8 122.4(2)
C46 C45 C44 120.4(2)
C46 C45 S1 115.1(2)
C44 C45 S1 124.4(2)
C45 C46 C47 122.7(3)
C45 C46 H46 118.6
C47 C46 H46 118.6
C48 C47 C46 116.8(2)
C48 C47 C53 122.7(3)
C46 C47 C53 120.3(3)
C47 C48 C43 121.9(3)
C47 C48 H48 119.1
C43 C48 H48 119.1
C44 S8 C49 102.08(13)
C50 C49 S8 114.9(2)
C50 C49 H49A 108.5
S8 C49 H49A 108.5
C50 C49 H49B 108.5
S8 C49 H49B 108.5
H49A C49 H49B 107.5
C51 C50 C49 115.0(2)
C51 C50 H50A 108.5
C49 C50 H50A 108.5
C51 C50 H50B 108.5
C49 C50 H50B 108.5
H50A C50 H50B 107.5
C52 C51 C50 115.4(3)
C52 C51 H51A 108.4
C50 C51 H51A 108.4
C52 C51 H51B 108.4
C50 C51 H51B 108.4
H51A C51 H51B 107.5
O8 C52 O7 122.5(3)
O8 C52 C51 122.0(3)
O7 C52 C51 115.5(3)
C52 O7 H7 109.5
C55 C53 C54 108.8(3)
C55 C53 C47 109.8(3)
C54 C53 C47 112.8(3)
C55 C53 C56 109.6(4)
C54 C53 C56 107.9(3)
C47 C53 C56 107.8(3)
C53 C54 H54A 109.5
C53 C54 H54B 109.5
H54A C54 H54B 109.5
C53 C54 H54C 109.5
H54A C54 H54C 109.5
H54B C54 H54C 109.5
C53 C55 H55A 109.5
C53 C55 H55B 109.5
H55A C55 H55B 109.5
C53 C55 H55C 109.5
H55A C55 H55C 109.5
H55B C55 H55C 109.5
C53 C56 H56A 109.5
C53 C56 H56B 109.5
H56A C56 H56B 109.5
C53 C56 H56C 109.5
H56A C56 H56C 109.5
H56B C56 H56C 109.5
H26D C26A H26E 109.5
H26D C26A H26F 109.5
H26E C26A H26F 109.5
H27D C27A H27E 109.5
H27D C27A H27F 109.5
H27E C27A H27F 109.5
H28D C28A H28E 109.5
H28D C28A H28F 109.5
H28E C28A H28F 109.5

loop_
_geom_bond_atom_site_label_1
_geom_bond_atom_site_label_2
_geom_bond_distance
S1 C1 1.781(3)
S1 C45 1.784(3)
C1 C6 1.387(3)
C1 C2 1.407(3)
C2 C3 1.408(3)
C2 S2 1.773(3)
C3 C4 1.397(3)
C3 S3 1.777(3)
C4 C5 1.389(3)
C4 H4 0.9500
C5 C6 1.393(3)
C5 C11 1.523(4)
C6 H6 0.9500
S2 C7 1.815(3)
C7 C8 1.519(4)
C7 H7A 0.9900
C7 H7B 0.9900
C8 C9 1.515(4)
C8 H8A 0.9900
C8 H8B 0.9900
C9 C10 1.490(5)
C9 H9A 0.9900
C9 H9B 0.9900
C10 O2 1.215(4)
C10 O1 1.315(4)
O1 H1 0.8400
S3 C15 1.777(3)
C11 C14 1.503(5)
C11 C12 1.523(4)
C11 C13 1.529(5)
C12 H12A 0.9800
C12 H12B 0.9800
C12 H12C 0.9800
C13 H13A 0.9800
C13 H13B 0.9800
C13 H13C 0.9800
C14 H14A 0.9800
C14 H14B 0.9800
C14 H14C 0.9800
C15 C16 1.395(4)
C15 C20 1.397(3)
C16 C17 1.409(4)
C16 S4 1.773(2)
C17 C18 1.388(4)
C17 S5 1.780(3)
C18 C19 1.389(4)
C18 H18 0.9500
C19 C20 1.388(4)
C19 C25 1.533(4)
C20 H20 0.9500
S4 C21 1.821(3)
C21 C22 1.524(4)
C21 H21A 0.9900
C21 H21B 0.9900
C22 C23 1.503(4)
C22 H22A 0.9900
C22 H22B 0.9900
C23 C24 1.492(4)
C23 H23A 0.9900
C23 H23B 0.9900
C24 O4 1.227(4)
C24 O3 1.288(4)
O3 H3 0.8400
C25 C28A 1.471(11)
C25 C28 1.500(6)
C25 C27 1.517(7)
C25 C27A 1.547(12)
C25 C26 1.581(6)
C25 C26A 1.624(12)
C26 H26A 0.9800
C26 H26B 0.9800
C26 H26C 0.9800
C27 H27A 0.9800
C27 H27B 0.9800
C27 H27C 0.9800
C28 H28A 0.9800
C28 H28B 0.9800
C28 H28C 0.9800
S5 C29 1.779(3)
C29 C34 1.385(4)
C29 C30 1.401(4)
C30 C31 1.412(4)
C30 S6 1.765(3)
C31 C32 1.388(4)
C31 S7 1.784(3)
C32 C33 1.396(4)
C32 H32 0.9500
C33 C34 1.397(4)
C33 C39 1.525(4)
C34 H34 0.9500
S6 C35 1.825(4)
C35 C36 1.526(5)
C35 H35A 0.9900
C35 H35B 0.9900
C36 C37 1.458(5)
C36 H36A 0.9900
C36 H36B 0.9900
C37 C38 1.562(6)
C37 H37A 0.9900
C37 H37B 0.9900
C38 O5 1.212(5)
C38 O6 1.275(5)
O6 H6A 0.8400
S7 C43 1.786(3)
C39 C41 1.492(5)
C39 C40 1.508(6)
C39 C42 1.519(5)
C40 H40A 0.9800
C40 H40B 0.9800
C40 H40C 0.9800
C41 H41A 0.9800
C41 H41B 0.9800
C41 H41C 0.9800
C42 H42A 0.9800
C42 H42B 0.9800
C42 H42C 0.9800
C43 C48 1.392(4)
C43 C44 1.400(4)
C44 C45 1.413(4)
C44 S8 1.773(3)
C45 C46 1.382(4)
C46 C47 1.388(4)
C46 H46 0.9500
C47 C48 1.388(4)
C47 C53 1.531(4)
C48 H48 0.9500
S8 C49 1.813(3)
C49 C50 1.523(4)
C49 H49A 0.9900
C49 H49B 0.9900
C50 C51 1.519(4)
C50 H50A 0.9900
C50 H50B 0.9900
C51 C52 1.496(4)
C51 H51A 0.9900
C51 H51B 0.9900
C52 O8 1.224(4)
C52 O7 1.299(4)
O7 H7 0.8400
C53 C55 1.513(5)
C53 C54 1.517(5)
C53 C56 1.539(5)
C54 H54A 0.9800
C54 H54B 0.9800
C54 H54C 0.9800
C55 H55A 0.9800
C55 H55B 0.9800
C55 H55C 0.9800
C56 H56A 0.9800
C56 H56B 0.9800
C56 H56C 0.9800
C26A H26D 0.9800
C26A H26E 0.9800
C26A H26F 0.9800
C27A H27D 0.9800
C27A H27E 0.9800
C27A H27F 0.9800
C28A H28D 0.9800
C28A H28E 0.9800
C28A H28F 0.9800
